data_1100700
loop_
_publ_author_name
'Caradoc-Davies, Paula L.'
'Hanton, Lyall R.'
'Lee, Kitty'

_publ_section_title
;
 Extension of a \p-stacked N~2~S ligand to form bi- and tri-nuclear silver(I)
 complexes
;
_journal_coden_ASTM CHCOFS
_journal_issue 9
_journal_name_full
;
 Chemical Communications (Cambridge, United Kingdom)
;
_journal_page_first 783
_journal_page_last 784
_journal_paper_doi 10.1039/a910342m
_journal_year 2000
_chemical_formula_sum 'C12 H12 Ag F6 N2 P S'
_chemical_formula_weight 469.14
_space_group_IT_number 13
_symmetry_cell_setting monoclinic
_symmetry_space_group_name_Hall '-P 2yac'
_symmetry_space_group_name_H-M 'P 1 2/n 1'
_atom_sites_solution_hydrogens geom
_atom_sites_solution_primary direct
_atom_sites_solution_secondary difmap
_audit_creation_method SHELXL-97
_cell_angle_alpha 90.00
_cell_angle_beta 103.063(4)
_cell_angle_gamma 90.00
_cell_formula_units_Z 4
_cell_length_a 13.657(4)
_cell_length_b 8.278(3)
_cell_length_c 14.071(4)
_cell_measurement_reflns_used 8192
_cell_measurement_temperature 173(2)
_cell_measurement_theta_max 26.50
_cell_measurement_theta_min 2.36
_cell_volume 1549.7(8)
_computing_cell_refinement 'Bruker SMART'
_computing_data_collection 'Bruker SMART'
_computing_data_reduction 'Bruker SHELXTL'
_computing_molecular_graphics 'Bruker SHELXTL'
_computing_publication_material 'Bruker SHELXTL'
_computing_structure_refinement 'SHELXL-97 (Sheldrick, 1997)'
_computing_structure_solution 'Bruker SHELXTL'
_diffrn_ambient_temperature 173(2)
_diffrn_detector_area_resol_mean ?
_diffrn_measured_fraction_theta_full 0.989
_diffrn_measured_fraction_theta_max 0.989
_diffrn_measurement_device_type 'CCD area detector'
_diffrn_measurement_method 'phi and omega scans'
_diffrn_radiation_monochromator graphite
_diffrn_radiation_source 'fine-focus sealed tube'
_diffrn_radiation_type MoK\a
_diffrn_radiation_wavelength 0.71073
_diffrn_reflns_av_R_equivalents 0.0320
_diffrn_reflns_av_sigmaI/netI 0.0207
_diffrn_reflns_limit_h_max 13
_diffrn_reflns_limit_h_min -16
_diffrn_reflns_limit_k_max 10
_diffrn_reflns_limit_k_min -10
_diffrn_reflns_limit_l_max 17
_diffrn_reflns_limit_l_min -17
_diffrn_reflns_number 19328
_diffrn_reflns_theta_full 26.50
_diffrn_reflns_theta_max 26.50
_diffrn_reflns_theta_min 2.36
_diffrn_standards_decay_% 2
_diffrn_standards_interval_count ?
_diffrn_standards_interval_time ?
_diffrn_standards_number 0
_exptl_absorpt_coefficient_mu 1.599
_exptl_absorpt_correction_T_max 0.8387
_exptl_absorpt_correction_T_min 0.5627
_exptl_absorpt_correction_type multi-scan
_exptl_absorpt_process_details 'SADABS (Sheldrick 1996)'
_exptl_crystal_colour gold
_exptl_crystal_density_diffrn 2.011
_exptl_crystal_density_meas ?
_exptl_crystal_density_method 'not measured'
_exptl_crystal_description block
_exptl_crystal_F_000 920
_exptl_crystal_size_max 0.70
_exptl_crystal_size_mid 0.61
_exptl_crystal_size_min 0.11
_refine_diff_density_max 0.906
_refine_diff_density_min -1.112
_refine_diff_density_rms 0.138
_refine_ls_extinction_coef ?
_refine_ls_extinction_method none
_refine_ls_goodness_of_fit_ref 1.060
_refine_ls_hydrogen_treatment mixed
_refine_ls_matrix_type full
_refine_ls_number_parameters 208
_refine_ls_number_reflns 3176
_refine_ls_number_restraints 0
_refine_ls_restrained_S_all 1.060
_refine_ls_R_factor_all 0.0426
_refine_ls_R_factor_gt 0.0353
_refine_ls_shift/su_max 0.001
_refine_ls_shift/su_mean 0.000
_refine_ls_structure_factor_coef Fsqd
_refine_ls_weighting_details 'calc w=1/[\s^2^(Fo^2^)+(0.0521P)^2^+2.5837P] where P=(Fo^2^+2Fc^2^)/3'
_refine_ls_weighting_scheme calc
_refine_ls_wR_factor_gt 0.0899
_refine_ls_wR_factor_ref 0.0940
_reflns_number_gt 2720
_reflns_number_total 3176
_reflns_threshold_expression >2sigma(I)
_cod_depositor_comments
;
The following automatic conversions were performed:
'_symmetry_cell_setting' value 'Monoclinic' changed to 'monoclinic'
according to '/home/saulius/struct/CIF-dictionaries/cif_core.dic'
dictionary named 'cif_core.dic' version 2.4.1 from 2010-06-29.

Automatic conversion script
Id: cif_fix_enum 1527 2010-12-29 10:47:43Z saulius 
;
_cod_original_sg_symbol_H-M P2/n
_cod_database_code 1100700

loop_
_symmetry_equiv_pos_as_xyz
'x, y, z'
'-x+1/2, y, -z+1/2'
'-x, -y, -z'
'x-1/2, -y, z-1/2'

loop_
_atom_site_label
_atom_site_type_symbol
_atom_site_fract_x
_atom_site_fract_y
_atom_site_fract_z
_atom_site_U_iso_or_equiv
_atom_site_adp_type
_atom_site_occupancy
_atom_site_symmetry_multiplicity
_atom_site_calc_flag
_atom_site_refinement_flags
_atom_site_disorder_assembly
_atom_site_disorder_group
Ag1 Ag 0.716973(19) 0.88094(4) 0.346590(19) 0.03500(12) Uani 1 1 d . . .
S1 S 0.61044(7) 0.64585(10) 0.25348(6) 0.02902(19) Uani 1 1 d . . .
P1 P 0.75202(7) 0.47423(11) -0.03813(7) 0.0279(2) Uani 1 1 d . . .
F11 F 0.7244(5) 0.5149(7) -0.1474(2) 0.141(2) Uani 1 1 d . . .
F12 F 0.8645(2) 0.4542(4) -0.0415(4) 0.1084(17) Uani 1 1 d . . .
F13 F 0.7791(4) 0.4340(4) 0.0746(2) 0.0985(14) Uani 1 1 d . . .
F14 F 0.6390(2) 0.4947(4) -0.0320(3) 0.0879(13) Uani 1 1 d . . .
F15 F 0.77129(18) 0.6624(3) -0.0129(2) 0.0448(6) Uani 1 1 d . . .
F16 F 0.7319(2) 0.2863(3) -0.0602(3) 0.0640(8) Uani 1 1 d . . .
N1 N 0.5625(2) 0.9514(4) 0.3658(2) 0.0280(6) Uani 1 1 d . . .
N2 N 0.6345(2) 0.9927(3) 0.1340(2) 0.0251(6) Uani 1 1 d . . .
C1 C 0.5423(3) 1.1022(5) 0.3903(3) 0.0368(8) Uani 1 1 d . . .
H1 H 0.5968 1.1755 0.4094 0.044 Uiso 1 1 calc R . .
C2 C 0.4470(3) 1.1565(6) 0.3891(3) 0.0466(10) Uani 1 1 d . . .
H2 H 0.4357 1.2644 0.4070 0.056 Uiso 1 1 calc R . .
C3 C 0.3680(3) 1.0497(6) 0.3610(3) 0.0466(10) Uani 1 1 d . . .
H3 H 0.3010 1.0831 0.3593 0.056 Uiso 1 1 calc R . .
C4 C 0.3874(3) 0.8945(5) 0.3357(3) 0.0390(9) Uani 1 1 d . . .
H4 H 0.3339 0.8197 0.3166 0.047 Uiso 1 1 calc R . .
C5 C 0.4855(3) 0.8474(4) 0.3380(2) 0.0277(7) Uani 1 1 d . . .
C6 C 0.5075(3) 0.6761(4) 0.3135(3) 0.0324(8) Uani 1 1 d . . .
H6A H 0.4458 0.6306 0.2710 0.039 Uiso 1 1 calc R . .
H6B H 0.5218 0.6127 0.3747 0.039 Uiso 1 1 calc R . .
C7 C 0.5593(3) 0.7260(4) 0.1315(2) 0.0280(7) Uani 1 1 d . . .
H7A H 0.6033 0.6918 0.0881 0.034 Uiso 1 1 calc R . .
H7B H 0.4922 0.6776 0.1060 0.034 Uiso 1 1 calc R . .
C8 C 0.5493(2) 0.9061(4) 0.1269(2) 0.0224(6) Uani 1 1 d . . .
C9 C 0.4572(2) 0.9799(4) 0.1176(2) 0.0269(7) Uani 1 1 d . . .
H9 H 0.3980 0.9167 0.1107 0.032 Uiso 1 1 calc R . .
C10 C 0.4517(3) 1.1466(5) 0.1185(3) 0.0346(8) Uani 1 1 d . . .
H10 H 0.3889 1.1995 0.1130 0.042 Uiso 1 1 calc R . .
C11 C 0.5388(3) 1.2344(4) 0.1275(3) 0.0355(8) Uani 1 1 d . . .
H11 H 0.5371 1.3491 0.1290 0.043 Uiso 1 1 calc R . .
C12 C 0.6280(3) 1.1547(4) 0.1343(3) 0.0317(8) Uani 1 1 d . . .
H12 H 0.6876 1.2163 0.1394 0.038 Uiso 1 1 calc R . .

loop_
_atom_site_aniso_label
_atom_site_aniso_U_11
_atom_site_aniso_U_22
_atom_site_aniso_U_33
_atom_site_aniso_U_23
_atom_site_aniso_U_13
_atom_site_aniso_U_12
Ag1 0.01986(16) 0.0543(2) 0.03006(16) 0.00241(12) 0.00400(11) -0.00358(11)
S1 0.0340(5) 0.0223(4) 0.0298(4) 0.0027(3) 0.0051(3) 0.0026(3)
P1 0.0244(4) 0.0261(4) 0.0348(5) -0.0062(4) 0.0099(4) -0.0025(3)
F11 0.257(7) 0.127(4) 0.0286(17) -0.0031(19) 0.014(3) -0.064(4)
F12 0.0478(18) 0.0556(19) 0.241(5) -0.042(3) 0.073(3) -0.0141(15)
F13 0.161(4) 0.073(2) 0.0492(18) 0.0136(16) -0.003(2) -0.046(2)
F14 0.0314(14) 0.0541(17) 0.182(4) -0.036(2) 0.0319(19) -0.0058(12)
F15 0.0444(13) 0.0259(11) 0.0657(16) -0.0040(11) 0.0159(12) -0.0046(10)
F16 0.0498(15) 0.0361(13) 0.114(2) -0.0341(15) 0.0359(16) -0.0134(11)
N1 0.0256(14) 0.0327(15) 0.0266(14) -0.0015(12) 0.0079(11) -0.0006(12)
N2 0.0218(13) 0.0294(14) 0.0239(13) 0.0032(11) 0.0046(11) -0.0032(11)
C1 0.040(2) 0.037(2) 0.0358(19) -0.0074(16) 0.0124(16) -0.0027(16)
C2 0.051(3) 0.048(2) 0.045(2) -0.0027(19) 0.019(2) 0.015(2)
C3 0.034(2) 0.067(3) 0.044(2) 0.006(2) 0.0194(18) 0.015(2)
C4 0.0238(18) 0.059(3) 0.0357(19) 0.0062(18) 0.0090(15) -0.0040(16)
C5 0.0255(17) 0.0348(18) 0.0233(15) 0.0038(13) 0.0067(13) -0.0025(14)
C6 0.0321(19) 0.0328(18) 0.0339(18) 0.0024(15) 0.0105(15) -0.0066(15)
C7 0.0327(18) 0.0246(16) 0.0247(16) -0.0031(13) 0.0025(13) -0.0028(13)
C8 0.0243(16) 0.0243(16) 0.0175(14) 0.0007(12) 0.0024(12) -0.0026(12)
C9 0.0207(16) 0.0333(18) 0.0261(16) 0.0060(14) 0.0038(13) -0.0010(13)
C10 0.0337(19) 0.038(2) 0.0322(18) 0.0049(15) 0.0071(15) 0.0119(16)
C11 0.047(2) 0.0230(16) 0.0359(19) 0.0031(14) 0.0074(16) 0.0035(15)
C12 0.0350(19) 0.0277(17) 0.0307(17) 0.0032(14) 0.0040(15) -0.0105(14)

loop_
_atom_type_symbol
_atom_type_description
_atom_type_scat_dispersion_real
_atom_type_scat_dispersion_imag
_atom_type_scat_source
C C 0.0033 0.0016 'International Tables Vol C Tables 4.2.6.8 and 6.1.1.4'
H H 0.0000 0.0000 'International Tables Vol C Tables 4.2.6.8 and 6.1.1.4'
N N 0.0061 0.0033 'International Tables Vol C Tables 4.2.6.8 and 6.1.1.4'
F F 0.0171 0.0103 'International Tables Vol C Tables 4.2.6.8 and 6.1.1.4'
P P 0.1023 0.0942 'International Tables Vol C Tables 4.2.6.8 and 6.1.1.4'
S S 0.1246 0.1234 'International Tables Vol C Tables 4.2.6.8 and 6.1.1.4'
Ag Ag -0.8971 1.1015 'International Tables Vol C Tables 4.2.6.8 and 6.1.1.4'

loop_
_geom_angle_atom_site_label_1
_geom_angle_atom_site_label_2
_geom_angle_atom_site_label_3
_geom_angle
_geom_angle_site_symmetry_1
_geom_angle_site_symmetry_3
_geom_angle_publ_flag
N2 Ag1 N1 137.61(11) 2_655 . ?
N2 Ag1 S1 140.92(7) 2_655 . ?
N1 Ag1 S1 79.77(8) . . ?
N2 Ag1 Ag1 70.08(7) 2_655 2_655 ?
N1 Ag1 Ag1 125.29(7) . 2_655 ?
S1 Ag1 Ag1 78.20(3) . 2_655 ?
C6 S1 C7 102.43(17) . . ?
C6 S1 Ag1 93.82(12) . . ?
C7 S1 Ag1 104.68(11) . . ?
F11 P1 F12 90.8(3) . . ?
F11 P1 F14 90.5(3) . . ?
F12 P1 F14 178.6(3) . . ?
F11 P1 F13 179.2(3) . . ?
F12 P1 F13 90.0(3) . . ?
F14 P1 F13 88.7(2) . . ?
F11 P1 F16 91.5(2) . . ?
F12 P1 F16 91.03(16) . . ?
F14 P1 F16 89.30(15) . . ?
F13 P1 F16 88.89(19) . . ?
F11 P1 F15 90.0(2) . . ?
F12 P1 F15 89.81(15) . . ?
F14 P1 F15 89.83(15) . . ?
F13 P1 F15 89.58(17) . . ?
F16 P1 F15 178.26(16) . . ?
C1 N1 C5 118.6(3) . . ?
C1 N1 Ag1 121.5(2) . . ?
C5 N1 Ag1 119.2(2) . . ?
C12 N2 C8 118.3(3) . . ?
C12 N2 Ag1 118.7(2) . 2_655 ?
C8 N2 Ag1 122.9(2) . 2_655 ?
N1 C1 C2 123.4(4) . . ?
C1 C2 C3 118.1(4) . . ?
C4 C3 C2 119.2(4) . . ?
C3 C4 C5 119.9(4) . . ?
N1 C5 C4 120.8(3) . . ?
N1 C5 C6 119.1(3) . . ?
C4 C5 C6 120.0(3) . . ?
C5 C6 S1 116.9(2) . . ?
C8 C7 S1 114.5(2) . . ?
N2 C8 C9 121.6(3) . . ?
N2 C8 C7 117.2(3) . . ?
C9 C8 C7 121.2(3) . . ?
C8 C9 C10 119.5(3) . . ?
C11 C10 C9 118.7(3) . . ?
C12 C11 C10 119.3(3) . . ?
N2 C12 C11 122.6(3) . . ?

loop_
_geom_bond_atom_site_label_1
_geom_bond_atom_site_label_2
_geom_bond_distance
_geom_bond_site_symmetry_2
_geom_bond_publ_flag
Ag1 N2 2.190(3) 2_655 ?
Ag1 N1 2.263(3) . ?
Ag1 S1 2.5997(11) . ?
Ag1 Ag1 3.0515(10) 2_655 ?
S1 C6 1.814(4) . ?
S1 C7 1.825(3) . ?
P1 F11 1.535(3) . ?
P1 F12 1.557(3) . ?
P1 F14 1.575(3) . ?
P1 F13 1.580(3) . ?
P1 F16 1.598(3) . ?
P1 F15 1.606(2) . ?
N1 C1 1.340(5) . ?
N1 C5 1.347(5) . ?
N2 C12 1.344(5) . ?
N2 C8 1.350(4) . ?
N2 Ag1 2.190(3) 2_655 ?
C1 C2 1.373(6) . ?
C2 C3 1.382(7) . ?
C3 C4 1.375(6) . ?
C4 C5 1.389(5) . ?
C5 C6 1.505(5) . ?
C7 C8 1.497(4) . ?
C8 C9 1.378(5) . ?
C9 C10 1.382(5) . ?
C10 C11 1.375(6) . ?
C11 C12 1.370(5) . ?
